data_4079349
loop_
_publ_author_name
'Graeupner, Jonathan'
'Brewster, Timothy P.'
'Blakemore, James D.'
'Schley, Nathan D.'
'Thomsen, Julianne M.'
'Brudvig, Gary W.'
'Hazari, Nilay'
'Crabtree, Robert H.'

_publ_section_title
;
 Electron-Rich CpIr(biphenyl-2,2'-diyl) Complexes with \p-Accepting Carbon
 Donor Ligands.
;
_journal_issue 20
_journal_name_full Organometallics
_journal_page_first 7158
_journal_page_last 7164
_journal_paper_doi 10.1021/om300696t
_journal_volume 31
_journal_year 2012
_chemical_formula_moiety 'Ir C25 H25'
_chemical_formula_sum 'C25 H25 Ir'
_chemical_formula_weight 517.69
_space_group_IT_number 19
_symmetry_cell_setting orthorhombic
_symmetry_Int_Tables_number 19
_symmetry_space_group_name_Hall 'P 2ac 2ab'
_symmetry_space_group_name_H-M 'P 21 21 21'
_atom_sites_solution_hydrogens geom
_atom_sites_solution_primary direct
_atom_sites_solution_secondary difmap
_cell_angle_alpha 90.0000
_cell_angle_beta 90.0000
_cell_angle_gamma 90.0000
_cell_formula_units_Z 4
_cell_length_a 7.1795(9)
_cell_length_b 11.8709(15)
_cell_length_c 22.508(3)
_cell_measurement_reflns_used 15481
_cell_measurement_temperature 223
_cell_measurement_theta_max 25.65
_cell_measurement_theta_min 3.21
_cell_volume 1918.3(4)
_computing_cell_refinement PROCESS-AUTO
_computing_data_collection PROCESS-AUTO
_computing_data_reduction CrystalClear
_computing_molecular_graphics 'CrystalStructure 4.0'
_computing_publication_material 'CrystalStructure 4.0 (Rigaku, 2010)'
_computing_structure_refinement 'SHELXL97 (Sheldrick, 1997)'
_computing_structure_solution 'SIR2004 (Burla, et al., 2005)'
_diffrn_ambient_temperature 223
_diffrn_detector_area_resol_mean 6.849
_diffrn_measured_fraction_theta_full 0.996
_diffrn_measured_fraction_theta_max 0.996
_diffrn_measurement_device_type SCX-MINI
_diffrn_measurement_method \w
_diffrn_radiation_type 'Mo K\a'
_diffrn_radiation_wavelength 0.71075
_diffrn_reflns_av_R_equivalents 0.0636
_diffrn_reflns_limit_h_max 8
_diffrn_reflns_limit_h_min -8
_diffrn_reflns_limit_k_max 14
_diffrn_reflns_limit_k_min -14
_diffrn_reflns_limit_l_max 27
_diffrn_reflns_limit_l_min -27
_diffrn_reflns_number 17070
_diffrn_reflns_theta_full 25.65
_diffrn_reflns_theta_max 25.65
_diffrn_standards_number 0
_exptl_absorpt_coefficient_mu 6.984
_exptl_absorpt_correction_T_max 0.572
_exptl_absorpt_correction_T_min 0.410
_exptl_absorpt_correction_type multi-scan
_exptl_absorpt_process_details 'Jacobson, R. (1998) Private communication'
_exptl_crystal_colour colorless
_exptl_crystal_density_diffrn 1.792
_exptl_crystal_density_method 'not measured'
_exptl_crystal_description prism
_exptl_crystal_F_000 1008.00
_exptl_crystal_size_max 0.15
_exptl_crystal_size_mid 0.10
_exptl_crystal_size_min 0.08
_refine_diff_density_max 1.260
_refine_diff_density_min -0.720
_refine_ls_abs_structure_details 'Flack, H. D. (1983), Acta Cryst. A39, 876-881.  1526 Friedel Pairs'
_refine_ls_abs_structure_Flack 0.018(18)
_refine_ls_extinction_method none
_refine_ls_goodness_of_fit_ref 1.122
_refine_ls_hydrogen_treatment constr
_refine_ls_number_parameters 254
_refine_ls_number_reflns 3618
_refine_ls_number_restraints 21
_refine_ls_R_factor_gt 0.0430
_refine_ls_shift/su_max 0.001
_refine_ls_structure_factor_coef Fsqd
_refine_ls_weighting_details 'w = 1/[\s^2^(Fo^2^)+(0.0182P)^2^+1.0802P] where P=(Fo^2^+2Fc^2^)/3'
_refine_ls_weighting_scheme calc
_refine_ls_wR_factor_ref 0.0670
_reflns_number_gt 3113
_reflns_number_total 3618
_reflns_threshold_expression F^2^>2.0\s(F^2^)
_cod_data_source_file om300696t_si_002.cif
_cod_data_source_block CpIr(biph)COD
_cod_depositor_comments 'Adding full bibliography for 4079349--4079350.cif.'
_cod_original_formula_sum 'Ir C25 H25'
_cod_database_code 4079349

loop_
_symmetry_equiv_pos_site_id
_symmetry_equiv_pos_as_xyz
1 +X,+Y,+Z
2 1/2+X,1/2-Y,-Z
3 -X,1/2+Y,1/2-Z
4 1/2-X,-Y,1/2+Z

loop_
_atom_site_label
_atom_site_type_symbol
_atom_site_fract_x
_atom_site_fract_y
_atom_site_fract_z
_atom_site_U_iso_or_equiv
_atom_site_adp_type
_atom_site_occupancy
_atom_site_symmetry_multiplicity
_atom_site_calc_flag
_atom_site_refinement_flags
Ir(1) Ir 1.01037(4) 0.00895(2) 0.598338(13) 0.03584(10) Uani 1.00 4 d .
C(1) C 0.8679(9) 0.0027(8) 0.5187(3) 0.0407(20) Uani 1.00 4 d .
C(2) C 0.8815(13) 0.0803(8) 0.4739(4) 0.055(3) Uani 1.00 4 d .
C(3) C 0.7840(15) 0.0656(10) 0.4201(5) 0.068(3) Uani 1.00 4 d .
C(4) C 0.6689(14) -0.0251(10) 0.4118(5) 0.066(3) Uani 1.00 4 d .
C(5) C 0.6545(12) -0.1035(9) 0.4553(5) 0.058(3) Uani 1.00 4 d .
C(6) C 0.7509(11) -0.0924(8) 0.5092(5) 0.045(2) Uani 1.00 4 d .
C(7) C 0.7506(12) -0.1713(7) 0.5602(4) 0.042(2) Uani 1.00 4 d .
C(8) C 0.8633(12) -0.1406(6) 0.6076(5) 0.039(2) Uani 1.00 4 d .
C(9) C 0.8753(12) -0.2103(7) 0.6561(5) 0.050(2) Uani 1.00 4 d .
C(10) C 0.7790(14) -0.3132(8) 0.6577(5) 0.055(3) Uani 1.00 4 d .
C(11) C 0.6688(15) -0.3431(8) 0.6129(6) 0.065(4) Uani 1.00 4 d .
C(12) C 0.6509(12) -0.2739(8) 0.5625(5) 0.061(3) Uani 1.00 4 d .
C(13) C 1.2872(12) -0.0080(16) 0.5544(6) 0.091(4) Uani 1.00 4 d .
C(14) C 1.2836(14) -0.0822(10) 0.6008(10) 0.101(6) Uani 1.00 4 d .
C(15) C 1.2716(12) -0.0128(15) 0.6543(6) 0.091(5) Uani 1.00 4 d .
C(16) C 1.2623(14) 0.0973(12) 0.6364(6) 0.058(4) Uani 1.00 4 d .
C(17) C 1.2787(15) 0.1015(10) 0.5754(6) 0.059(3) Uani 1.00 4 d .
C(18) C 0.8098(14) 0.1431(9) 0.6131(5) 0.052(3) Uani 1.00 4 d .
C(19) C 0.7916(12) 0.0644(8) 0.6590(5) 0.047(3) Uani 1.00 4 d .
C(20) C 0.8457(15) 0.0891(9) 0.7235(5) 0.067(3) Uani 1.00 4 d .
C(21) C 0.6906(16) 0.1418(9) 0.7585(5) 0.073(3) Uani 1.00 4 d .
C(22) C 0.6078(14) 0.2528(8) 0.7397(4) 0.060(3) Uani 1.00 4 d .
C(23) C 0.6428(14) 0.3282(8) 0.6984(5) 0.062(3) Uani 1.00 4 d .
C(24) C 0.758(4) 0.3454(16) 0.6425(12) 0.080(8) Uani 0.63 4 d P
C(24') C 0.840(4) 0.324(3) 0.672(2) 0.087(10) Uani 0.37 4 d P
C(25) C 0.893(9) 0.259(2) 0.625(3) 0.101(14) Uani 0.63 4 d P
C(25') C 0.866(16) 0.267(4) 0.615(5) 0.101(15) Uani 0.37 4 d P
H(2) H 0.9570 0.1442 0.4791 0.066 Uiso 1.00 4 calc R
H(3) H 0.7980 0.1188 0.3895 0.082 Uiso 1.00 4 calc R
H(4) H 0.6008 -0.0328 0.3763 0.079 Uiso 1.00 4 calc R
H(5) H 0.5782 -0.1669 0.4492 0.069 Uiso 1.00 4 calc R
H(9) H 0.9491 -0.1888 0.6887 0.060 Uiso 1.00 4 calc R
H(10) H 0.7926 -0.3612 0.6906 0.066 Uiso 1.00 4 calc R
H(11) H 0.6021 -0.4111 0.6150 0.078 Uiso 1.00 4 calc R
H(12) H 0.5737 -0.2956 0.5308 0.073 Uiso 1.00 4 calc R
H(13) H 1.3063 -0.0291 0.5123 0.109 Uiso 1.00 4 calc R
H(14) H 1.3032 -0.1646 0.5989 0.121 Uiso 1.00 4 calc R
H(15) H 1.2769 -0.0401 0.6958 0.109 Uiso 1.00 4 calc R
H(16) H 1.2590 0.1634 0.6632 0.069 Uiso 1.00 4 calc R
H(17) H 1.2886 0.1707 0.5511 0.071 Uiso 1.00 4 calc R
H(19) H 0.6766 0.0188 0.6557 0.056 Uiso 1.00 4 calc R
H(20A) H 0.8831 0.0187 0.7427 0.081 Uiso 1.00 4 calc R
H(20B) H 0.9533 0.1399 0.7238 0.081 Uiso 1.00 4 calc R
H(22) H 0.5054 0.2733 0.7633 0.072 Uiso 1.00 4 calc R
H(18) H 0.7047 0.1435 0.5847 0.063 Uiso 1.00 4 calc R
H(23) H 0.5729 0.3936 0.7060 0.074 Uiso 1.00 4 calc R
H(24A) H 0.6711 0.3553 0.6093 0.096 Uiso 0.63 4 calc R
H(24B) H 0.8259 0.4165 0.6470 0.096 Uiso 0.63 4 calc R
H(25A) H 0.9856 0.2517 0.6570 0.121 Uiso 0.63 4 calc R
H(25B) H 0.9579 0.2843 0.5894 0.121 Uiso 0.63 4 calc R
H(24C) H 0.8832 0.4019 0.6676 0.104 Uiso 0.37 4 calc R
H(24D) H 0.9210 0.2877 0.7014 0.104 Uiso 0.37 4 calc R
H(25C) H 0.9980 0.2721 0.6041 0.121 Uiso 0.37 4 calc R
H(25D) H 0.7946 0.3071 0.5847 0.121 Uiso 0.37 4 calc R
H(21A) H 0.7356 0.1511 0.7994 0.088 Uiso 1.00 4 calc R
H(21B) H 0.5887 0.0869 0.7600 0.088 Uiso 1.00 4 calc R

loop_
_atom_site_aniso_label
_atom_site_aniso_U_11
_atom_site_aniso_U_22
_atom_site_aniso_U_33
_atom_site_aniso_U_12
_atom_site_aniso_U_13
_atom_site_aniso_U_23
Ir(1) 0.02638(13) 0.03406(15) 0.04708(17) -0.0034(2) -0.00183(19) -0.00610(18)
C(1) 0.034(4) 0.055(5) 0.033(5) 0.020(5) 0.002(3) -0.009(5)
C(2) 0.062(6) 0.057(7) 0.046(7) 0.009(5) -0.005(5) 0.000(5)
C(3) 0.081(8) 0.077(8) 0.046(8) 0.034(6) 0.013(6) 0.007(6)
C(4) 0.070(6) 0.078(8) 0.050(7) 0.024(6) -0.009(6) -0.015(7)
C(5) 0.037(5) 0.060(7) 0.076(8) 0.015(5) -0.015(5) -0.027(6)
C(6) 0.030(5) 0.051(6) 0.054(7) 0.014(4) 0.005(5) -0.014(5)
C(7) 0.034(5) 0.037(5) 0.054(7) 0.004(4) -0.001(4) -0.021(5)
C(8) 0.039(5) 0.031(4) 0.047(7) 0.001(4) 0.005(5) -0.010(5)
C(9) 0.052(6) 0.045(6) 0.052(7) -0.004(4) 0.002(5) -0.005(5)
C(10) 0.058(7) 0.034(6) 0.071(9) -0.004(5) 0.005(7) 0.006(5)
C(11) 0.062(7) 0.032(6) 0.102(11) -0.007(5) 0.027(7) 0.000(6)
C(12) 0.031(5) 0.052(6) 0.100(9) 0.000(4) 0.001(5) -0.044(6)
C(13) 0.032(5) 0.130(12) 0.111(11) 0.005(9) 0.007(6) -0.065(11)
C(14) 0.032(6) 0.054(7) 0.22(2) 0.008(5) 0.011(13) -0.012(13)
C(15) 0.028(5) 0.124(13) 0.120(12) -0.017(8) -0.030(6) 0.072(12)
C(16) 0.032(6) 0.077(10) 0.063(10) -0.014(6) -0.002(6) -0.015(8)
C(17) 0.033(6) 0.067(8) 0.079(9) -0.017(5) -0.002(5) 0.011(7)
C(18) 0.052(6) 0.065(7) 0.039(8) 0.019(5) 0.003(5) -0.014(6)
C(19) 0.039(6) 0.027(5) 0.074(9) -0.004(4) 0.019(5) -0.009(6)
C(20) 0.082(8) 0.068(7) 0.052(8) 0.021(6) 0.009(6) 0.025(6)
C(21) 0.095(9) 0.067(8) 0.057(8) 0.013(6) 0.033(7) 0.007(6)
C(22) 0.063(7) 0.061(7) 0.055(8) 0.000(5) 0.013(5) -0.019(6)
C(23) 0.083(8) 0.044(6) 0.059(8) 0.015(5) 0.005(6) -0.022(6)
C(24) 0.14(2) 0.033(10) 0.063(16) 0.022(10) 0.023(16) 0.008(10)
C(24') 0.14(3) 0.040(16) 0.077(18) 0.010(16) 0.03(2) 0.021(15)
C(25) 0.13(2) 0.052(10) 0.12(2) 0.020(10) 0.065(20) 0.000(12)
C(25') 0.13(2) 0.055(13) 0.12(2) 0.031(14) 0.07(2) -0.002(15)

loop_
_atom_type_symbol
_atom_type_description
_atom_type_scat_dispersion_real
_atom_type_scat_dispersion_imag
_atom_type_scat_source
Ir Ir -1.444 7.990
;
International Tables for Crystallography
(1992, Vol. C, Tables 4.2.6.8 and 6.1.1.4)
;
C C 0.003 0.002
;
International Tables for Crystallography
(1992, Vol. C, Tables 4.2.6.8 and 6.1.1.4)
;
H H 0.000 0.000
;
International Tables for Crystallography
(1992, Vol. C, Table 6.1.1.4)
;

loop_
_geom_angle_atom_site_label_1
_geom_angle_atom_site_label_2
_geom_angle_atom_site_label_3
_geom_angle
_geom_angle_publ_flag
C(1) Ir(1) C(8) 78.7(4) yes
C(1) Ir(1) C(13) 93.0(4) yes
C(1) Ir(1) C(14) 115.9(6) yes
C(1) Ir(1) C(15) 152.3(4) yes
C(1) Ir(1) C(16) 137.9(4) yes
C(1) Ir(1) C(17) 103.9(4) yes
C(1) Ir(1) C(18) 80.3(4) yes
C(1) Ir(1) C(19) 101.4(3) yes
C(8) Ir(1) C(13) 114.9(5) yes
C(8) Ir(1) C(14) 91.7(4) yes
C(8) Ir(1) C(15) 105.5(5) yes
C(8) Ir(1) C(16) 140.0(4) yes
C(8) Ir(1) C(17) 150.0(4) yes
C(8) Ir(1) C(18) 105.9(4) yes
C(8) Ir(1) C(19) 80.2(4) yes
C(13) Ir(1) C(14) 35.6(6) yes
C(13) Ir(1) C(15) 60.0(5) yes
C(13) Ir(1) C(16) 59.8(5) yes
C(13) Ir(1) C(17) 35.8(6) yes
C(13) Ir(1) C(18) 136.5(6) yes
C(13) Ir(1) C(19) 161.1(5) yes
C(14) Ir(1) C(15) 37.8(6) yes
C(14) Ir(1) C(16) 60.9(5) yes
C(14) Ir(1) C(17) 59.9(4) yes
C(14) Ir(1) C(18) 158.5(5) yes
C(14) Ir(1) C(19) 139.5(6) yes
C(15) Ir(1) C(16) 35.2(6) yes
C(15) Ir(1) C(17) 58.8(5) yes
C(15) Ir(1) C(18) 123.0(5) yes
C(15) Ir(1) C(19) 106.4(4) yes
C(16) Ir(1) C(17) 35.4(5) yes
C(16) Ir(1) C(18) 97.6(4) yes
C(16) Ir(1) C(19) 101.5(4) yes
C(17) Ir(1) C(18) 104.0(4) yes
C(17) Ir(1) C(19) 127.2(4) yes
C(18) Ir(1) C(19) 37.5(4) yes
Ir(1) C(1) C(2) 125.4(7) yes
Ir(1) C(1) C(6) 116.8(6) yes
C(2) C(1) C(6) 117.7(8) yes
C(1) C(2) C(3) 120.9(9) yes
C(2) C(3) C(4) 121.0(10) yes
C(3) C(4) C(5) 119.1(10) yes
C(4) C(5) C(6) 121.5(9) yes
C(1) C(6) C(5) 119.7(9) yes
C(1) C(6) C(7) 112.7(8) yes
C(5) C(6) C(7) 127.5(8) yes
C(6) C(7) C(8) 115.4(8) yes
C(6) C(7) C(12) 125.1(9) yes
C(8) C(7) C(12) 119.5(9) yes
Ir(1) C(8) C(7) 116.3(7) yes
Ir(1) C(8) C(9) 124.3(7) yes
C(7) C(8) C(9) 119.4(8) yes
C(8) C(9) C(10) 121.0(9) yes
C(9) C(10) C(11) 120.3(10) yes
C(10) C(11) C(12) 120.7(9) yes
C(7) C(12) C(11) 119.1(9) yes
Ir(1) C(13) C(14) 72.6(7) yes
Ir(1) C(13) C(17) 74.0(7) yes
C(14) C(13) C(17) 110.0(13) yes
Ir(1) C(14) C(13) 71.8(7) yes
Ir(1) C(14) C(15) 72.3(6) yes
C(13) C(14) C(15) 105.5(12) yes
Ir(1) C(15) C(14) 69.9(7) yes
Ir(1) C(15) C(16) 71.9(7) yes
C(14) C(15) C(16) 107.4(13) yes
Ir(1) C(16) C(15) 73.0(7) yes
Ir(1) C(16) C(17) 73.0(7) yes
C(15) C(16) C(17) 108.8(12) yes
Ir(1) C(17) C(13) 70.3(6) yes
Ir(1) C(17) C(16) 71.6(7) yes
C(13) C(17) C(16) 108.1(12) yes
Ir(1) C(18) C(19) 71.7(6) yes
Ir(1) C(18) C(25) 115(2) yes
Ir(1) C(18) C(25') 122(4) yes
C(19) C(18) C(25) 120(2) yes
C(19) C(18) C(25') 130(4) yes
C(25) C(18) C(25') 12(5) yes
Ir(1) C(19) C(18) 70.9(6) yes
Ir(1) C(19) C(20) 117.9(6) yes
C(18) C(19) C(20) 123.2(9) yes
C(19) C(20) C(21) 113.0(9) yes
C(20) C(21) C(22) 120.5(9) yes
C(21) C(22) C(23) 136.0(10) yes
C(22) C(23) C(24) 141.4(12) yes
C(22) C(23) C(24') 115.3(19) yes
C(24) C(23) C(24') 35(2) yes
C(23) C(24) C(25) 119(3) yes
C(23) C(24') C(25') 118(5) yes
C(18) C(25) C(24) 115(4) yes
C(18) C(25') C(24') 116(6) yes
C(1) C(2) H(2) 119.544 yes
C(3) C(2) H(2) 119.550 yes
C(2) C(3) H(3) 119.510 yes
C(4) C(3) H(3) 119.523 yes
C(3) C(4) H(4) 120.428 yes
C(5) C(4) H(4) 120.427 yes
C(4) C(5) H(5) 119.262 yes
C(6) C(5) H(5) 119.262 yes
C(8) C(9) H(9) 119.523 yes
C(10) C(9) H(9) 119.500 yes
C(9) C(10) H(10) 119.838 yes
C(11) C(10) H(10) 119.830 yes
C(10) C(11) H(11) 119.661 yes
C(12) C(11) H(11) 119.665 yes
C(7) C(12) H(12) 120.427 yes
C(11) C(12) H(12) 120.430 yes
Ir(1) C(13) H(13) 124.846 yes
C(14) C(13) H(13) 124.848 yes
C(17) C(13) H(13) 124.848 yes
Ir(1) C(14) H(14) 126.963 yes
C(13) C(14) H(14) 126.967 yes
C(15) C(14) H(14) 126.969 yes
Ir(1) C(15) H(15) 126.261 yes
C(14) C(15) H(15) 126.260 yes
C(16) C(15) H(15) 126.252 yes
Ir(1) C(16) H(16) 125.423 yes
C(15) C(16) H(16) 125.426 yes
C(17) C(16) H(16) 125.416 yes
Ir(1) C(17) H(17) 125.918 yes
C(13) C(17) H(17) 125.927 yes
C(16) C(17) H(17) 125.908 yes
Ir(1) C(18) H(18) 114.177 yes
C(19) C(18) H(18) 114.175 yes
C(25) C(18) H(18) 114.174 yes
C(25') C(18) H(18) 102.454 yes
Ir(1) C(19) H(19) 112.828 yes
C(18) C(19) H(19) 112.826 yes
C(20) C(19) H(19) 112.835 yes
C(19) C(20) H(20A) 108.992 yes
C(19) C(20) H(20B) 108.982 yes
C(21) C(20) H(20A) 108.989 yes
C(21) C(20) H(20B) 108.984 yes
H(20A) C(20) H(20B) 107.784 yes
C(20) C(21) H(21A) 107.190 yes
C(20) C(21) H(21B) 107.185 yes
C(22) C(21) H(21A) 107.197 yes
C(22) C(21) H(21B) 107.190 yes
H(21A) C(21) H(21B) 106.838 yes
C(21) C(22) H(22) 111.996 yes
C(23) C(22) H(22) 112.001 yes
C(22) C(23) H(23) 109.314 yes
C(24) C(23) H(23) 109.294 yes
C(24') C(23) H(23) 126.057 yes
C(23) C(24) H(24A) 107.567 yes
C(23) C(24) H(24B) 107.572 yes
C(25) C(24) H(24A) 107.564 yes
C(25) C(24) H(24B) 107.567 yes
H(24A) C(24) H(24B) 107.029 yes
C(23) C(24') H(24C) 107.769 yes
C(23) C(24') H(24D) 107.767 yes
C(25') C(24') H(24C) 107.762 yes
C(25') C(24') H(24D) 107.760 yes
H(24C) C(24') H(24D) 107.128 yes
C(18) C(25) H(25A) 108.520 yes
C(18) C(25) H(25B) 108.519 yes
C(24) C(25) H(25A) 108.508 yes
C(24) C(25) H(25B) 108.519 yes
H(25A) C(25) H(25B) 107.527 yes
C(18) C(25') H(25C) 108.297 yes
C(18) C(25') H(25D) 108.297 yes
C(24') C(25') H(25C) 108.300 yes
C(24') C(25') H(25D) 108.300 yes
H(25C) C(25') H(25D) 107.403 yes

loop_
_geom_bond_atom_site_label_1
_geom_bond_atom_site_label_2
_geom_bond_distance
_geom_bond_publ_flag
Ir(1) C(1) 2.066(7) yes
Ir(1) C(8) 2.076(8) yes
Ir(1) C(13) 2.229(10) yes
Ir(1) C(14) 2.241(11) yes
Ir(1) C(15) 2.273(11) yes
Ir(1) C(16) 2.260(12) yes
Ir(1) C(17) 2.277(11) yes
Ir(1) C(18) 2.173(10) yes
Ir(1) C(19) 2.183(10) yes
C(1) C(2) 1.369(13) yes
C(1) C(6) 1.422(12) yes
C(2) C(3) 1.409(14) yes
C(3) C(4) 1.369(16) yes
C(4) C(5) 1.356(16) yes
C(5) C(6) 1.403(15) yes
C(6) C(7) 1.481(14) yes
C(7) C(8) 1.388(14) yes
C(7) C(12) 1.414(13) yes
C(8) C(9) 1.371(14) yes
C(9) C(10) 1.404(13) yes
C(10) C(11) 1.329(16) yes
C(11) C(12) 1.406(16) yes
C(13) C(14) 1.37(2) yes
C(13) C(17) 1.38(2) yes
C(14) C(15) 1.46(2) yes
C(15) C(16) 1.37(2) yes
C(16) C(17) 1.378(19) yes
C(18) C(19) 1.399(15) yes
C(18) C(25) 1.52(4) yes
C(18) C(25') 1.52(5) yes
C(19) C(20) 1.530(15) yes
C(20) C(21) 1.501(15) yes
C(21) C(22) 1.507(15) yes
C(22) C(23) 1.314(14) yes
C(23) C(24) 1.52(3) yes
C(23) C(24') 1.53(3) yes
C(24) C(25) 1.46(6) yes
C(24') C(25') 1.47(10) yes
C(2) H(2) 0.940 yes
C(3) H(3) 0.940 yes
C(4) H(4) 0.940 yes
C(5) H(5) 0.940 yes
C(9) H(9) 0.940 yes
C(10) H(10) 0.940 yes
C(11) H(11) 0.940 yes
C(12) H(12) 0.940 yes
C(13) H(13) 0.990 yes
C(14) H(14) 0.990 yes
C(15) H(15) 0.990 yes
C(16) H(16) 0.990 yes
C(17) H(17) 0.990 yes
C(18) H(18) 0.990 yes
C(19) H(19) 0.990 yes
C(20) H(20A) 0.980 yes
C(20) H(20B) 0.980 yes
C(21) H(21A) 0.980 yes
C(21) H(21B) 0.980 yes
C(22) H(22) 0.940 yes
C(23) H(23) 0.940 yes
C(24) H(24A) 0.980 yes
C(24) H(24B) 0.980 yes
C(24') H(24C) 0.980 yes
C(24') H(24D) 0.980 yes
C(25) H(25A) 0.980 yes
C(25) H(25B) 0.980 yes
C(25') H(25C) 0.980 yes
C(25') H(25D) 0.980 yes

loop_
_geom_torsion_atom_site_label_1
_geom_torsion_atom_site_label_2
_geom_torsion_atom_site_label_3
_geom_torsion_atom_site_label_4
_geom_torsion
_geom_torsion_publ_flag
C(1) Ir(1) C(8) C(7) 0.4(5) no
C(8) Ir(1) C(1) C(6) -0.7(5) no
C(1) Ir(1) C(13) C(14) -132.7(6) no
C(1) Ir(1) C(13) C(17) 109.7(5) no
C(13) Ir(1) C(1) C(2) -63.7(7) no
C(13) Ir(1) C(1) C(6) 114.1(7) no
C(1) Ir(1) C(14) C(13) 54.7(7) no
C(14) Ir(1) C(1) C(2) -92.1(7) no
C(14) Ir(1) C(1) C(6) 85.7(6) no
C(1) Ir(1) C(15) C(14) -23.0(14) no
C(1) Ir(1) C(15) C(16) 94.0(12) no
C(15) Ir(1) C(1) C(2) -76.6(13) no
C(15) Ir(1) C(1) C(6) 101.2(11) no
C(1) Ir(1) C(16) C(15) -136.1(5) no
C(1) Ir(1) C(16) C(17) -19.6(9) no
C(16) Ir(1) C(1) C(2) -17.6(9) no
C(1) Ir(1) C(17) C(13) -75.6(5) no
C(17) Ir(1) C(1) C(2) -29.2(7) no
C(17) Ir(1) C(1) C(6) 148.7(5) no
C(1) Ir(1) C(18) C(19) 123.6(5) no
C(1) Ir(1) C(18) C(25) -120.7(7) no
C(1) Ir(1) C(18) C(25') -109.7(8) no
C(18) Ir(1) C(1) C(2) 73.0(6) no
C(18) Ir(1) C(1) C(6) -109.2(5) no
C(1) Ir(1) C(19) C(18) -56.9(4) no
C(19) Ir(1) C(1) C(2) 104.1(6) no
C(19) Ir(1) C(1) C(6) -78.1(5) no
C(8) Ir(1) C(13) C(14) -53.7(7) no
C(13) Ir(1) C(8) C(7) -87.8(6) no
C(13) Ir(1) C(8) C(9) 90.4(7) no
C(8) Ir(1) C(14) C(13) 133.0(6) no
C(8) Ir(1) C(14) C(15) -113.4(6) no
C(14) Ir(1) C(8) C(7) -115.8(8) no
C(14) Ir(1) C(8) C(9) 62.4(8) no
C(8) Ir(1) C(15) C(14) 72.1(6) no
C(15) Ir(1) C(8) C(7) -151.4(6) no
C(15) Ir(1) C(8) C(9) 26.7(8) no
C(8) Ir(1) C(16) C(15) 13.9(9) no
C(8) Ir(1) C(16) C(17) 130.4(6) no
C(16) Ir(1) C(8) C(7) -159.6(6) no
C(16) Ir(1) C(8) C(9) 18.5(10) no
C(8) Ir(1) C(17) C(13) 15.9(12) no
C(8) Ir(1) C(17) C(16) -102.0(9) no
C(17) Ir(1) C(8) C(7) -97.9(9) no
C(17) Ir(1) C(8) C(9) 80.2(11) no
C(8) Ir(1) C(18) C(19) 48.3(5) no
C(18) Ir(1) C(8) C(7) 76.7(6) no
C(18) Ir(1) C(8) C(9) -105.1(7) no
C(8) Ir(1) C(19) C(18) -133.2(5) no
C(8) Ir(1) C(19) C(20) 108.6(6) no
C(19) Ir(1) C(8) C(7) 104.2(6) no
C(19) Ir(1) C(8) C(9) -77.6(7) no
C(13) Ir(1) C(14) C(15) 113.6(10) no
C(14) Ir(1) C(13) C(17) -117.6(11) no
C(13) Ir(1) C(15) C(14) -38.0(6) no
C(13) Ir(1) C(15) C(16) 79.1(7) no
C(15) Ir(1) C(13) C(14) 40.4(6) no
C(15) Ir(1) C(13) C(17) -77.2(7) no
C(13) Ir(1) C(16) C(15) -79.8(7) no
C(13) Ir(1) C(16) C(17) 36.8(6) no
C(16) Ir(1) C(13) C(14) 81.3(6) no
C(16) Ir(1) C(13) C(17) -36.3(5) no
C(13) Ir(1) C(17) C(16) -117.8(9) no
C(17) Ir(1) C(13) C(14) 117.6(10) no
C(13) Ir(1) C(18) C(19) -152.3(5) no
C(13) Ir(1) C(18) C(25) -36.5(10) no
C(13) Ir(1) C(18) C(25') -25.5(11) no
C(18) Ir(1) C(13) C(14) 148.2(6) no
C(18) Ir(1) C(13) C(17) 30.6(9) no
C(14) Ir(1) C(15) C(16) 117.1(10) no
C(15) Ir(1) C(14) C(13) -113.6(9) no
C(14) Ir(1) C(16) C(15) -38.6(7) no
C(14) Ir(1) C(16) C(17) 77.9(8) no
C(16) Ir(1) C(14) C(13) -77.7(6) no
C(16) Ir(1) C(14) C(15) 35.9(5) no
C(14) Ir(1) C(17) C(13) 36.6(7) no
C(14) Ir(1) C(17) C(16) -81.2(8) no
C(17) Ir(1) C(14) C(13) -36.8(5) no
C(17) Ir(1) C(14) C(15) 76.8(5) no
C(14) Ir(1) C(18) C(19) -95.6(16) no
C(14) Ir(1) C(18) C(25) 20.2(19) no
C(14) Ir(1) C(18) C(25') 31.2(20) no
C(18) Ir(1) C(14) C(13) -81.5(19) no
C(18) Ir(1) C(14) C(15) 32.1(19) no
C(14) Ir(1) C(19) C(18) 145.8(5) no
C(14) Ir(1) C(19) C(20) 27.6(9) no
C(19) Ir(1) C(14) C(13) -150.2(5) no
C(19) Ir(1) C(14) C(15) -36.6(8) no
C(15) Ir(1) C(16) C(17) 116.5(10) no
C(16) Ir(1) C(15) C(14) -117.1(9) no
C(15) Ir(1) C(17) C(13) 80.8(6) no
C(15) Ir(1) C(17) C(16) -37.0(6) no
C(17) Ir(1) C(15) C(14) -79.8(6) no
C(17) Ir(1) C(15) C(16) 37.3(5) no
C(15) Ir(1) C(18) C(19) -72.8(6) no
C(15) Ir(1) C(18) C(25) 43.0(9) no
C(15) Ir(1) C(18) C(25') 54.0(9) no
C(18) Ir(1) C(15) C(16) -49.5(7) no
C(15) Ir(1) C(19) C(18) 123.4(5) no
C(15) Ir(1) C(19) C(20) 5.3(8) no
C(19) Ir(1) C(15) C(14) 156.2(5) no
C(19) Ir(1) C(15) C(16) -86.8(5) no
C(16) Ir(1) C(17) C(13) 117.8(9) no
C(17) Ir(1) C(16) C(15) -116.5(9) no
C(16) Ir(1) C(18) C(19) -99.0(5) no
C(16) Ir(1) C(18) C(25) 16.8(7) no
C(16) Ir(1) C(18) C(25') 27.8(8) no
C(18) Ir(1) C(16) C(15) 140.0(5) no
C(18) Ir(1) C(16) C(17) -103.5(6) no
C(16) Ir(1) C(19) C(18) 87.5(5) no
C(16) Ir(1) C(19) C(20) -30.7(7) no
C(19) Ir(1) C(16) C(15) 102.2(5) no
C(19) Ir(1) C(16) C(17) -141.3(5) no
C(17) Ir(1) C(18) C(19) -134.4(5) no
C(17) Ir(1) C(18) C(25) -18.7(8) no
C(17) Ir(1) C(18) C(25') -7.6(8) no
C(18) Ir(1) C(17) C(13) -158.8(5) no
C(18) Ir(1) C(17) C(16) 83.3(5) no
C(17) Ir(1) C(19) C(18) 60.5(6) no
C(17) Ir(1) C(19) C(20) -57.7(8) no
C(19) Ir(1) C(17) C(16) 50.3(7) no
C(18) Ir(1) C(19) C(20) -118.2(9) no
C(19) Ir(1) C(18) C(25) 115.7(10) no
C(19) Ir(1) C(18) C(25') 126.8(11) no
Ir(1) C(1) C(6) C(7) 0.8(9) no
C(2) C(1) C(6) C(5) -0.1(11) no
C(6) C(1) C(2) C(3) -0.5(12) no
C(1) C(2) C(3) C(4) 1.8(15) no
C(2) C(3) C(4) C(5) -2.3(15) no
C(3) C(4) C(5) C(6) 1.7(15) no
C(4) C(5) C(6) C(1) -0.5(14) no
C(1) C(6) C(7) C(8) -0.5(10) no
C(5) C(6) C(7) C(12) 0.4(14) no
C(6) C(7) C(8) Ir(1) -0.0(10) no
C(8) C(7) C(12) C(11) -0.2(13) no
C(12) C(7) C(8) C(9) -0.3(12) no
C(7) C(8) C(9) C(10) 1.6(13) no
C(8) C(9) C(10) C(11) -2.4(14) no
C(9) C(10) C(11) C(12) 1.9(15) no
C(10) C(11) C(12) C(7) -0.6(15) no
Ir(1) C(13) C(14) C(15) -65.0(6) no
Ir(1) C(13) C(17) C(16) 62.0(6) no
C(14) C(13) C(17) Ir(1) -64.2(7) no
C(14) C(13) C(17) C(16) -2.2(11) no
C(17) C(13) C(14) Ir(1) 65.1(7) no
C(17) C(13) C(14) C(15) 0.1(11) no
Ir(1) C(14) C(15) C(16) -62.5(5) no
C(13) C(14) C(15) Ir(1) 64.6(7) no
C(13) C(14) C(15) C(16) 2.1(10) no
Ir(1) C(15) C(16) C(17) -64.7(6) no
C(14) C(15) C(16) Ir(1) 61.2(7) no
C(14) C(15) C(16) C(17) -3.5(10) no
Ir(1) C(16) C(17) C(13) -61.1(6) no
C(15) C(16) C(17) Ir(1) 64.7(7) no
C(15) C(16) C(17) C(13) 3.6(11) no
Ir(1) C(18) C(19) C(20) 111.4(7) no
Ir(1) C(18) C(25') C(24') -116(6) no
C(19) C(18) C(25) C(24) -90(4) no
C(25) C(18) C(19) Ir(1) -109(3) no
C(25) C(18) C(19) C(20) 2(3) no
C(19) C(18) C(25') C(24') -23(10) no
C(25') C(18) C(19) Ir(1) -117(6) no
C(25') C(18) C(19) C(20) -6(6) no
C(25) C(18) C(25') C(24') -58(20) no
C(25') C(18) C(25) C(24) 60(22) no
C(18) C(19) C(20) C(21) 87.5(11) no
C(19) C(20) C(21) C(22) -59.9(12) no
C(20) C(21) C(22) C(23) -5.0(18) no
C(21) C(22) C(23) C(24) 11(2) no
C(21) C(22) C(23) C(24') -20.0(17) no
C(22) C(23) C(24) C(25) -6(4) no
C(22) C(23) C(24') C(25') 99(3) no
C(24) C(23) C(24') C(25') -47(3) no
C(24') C(23) C(24) C(25) 48(3) no
C(23) C(24) C(25) C(18) 60(5) no
C(23) C(24') C(25') C(18) -59(8) no
